data_7112847
loop_
_publ_author_name
'Krylova, Valentina A.'
'Djurovich, Peter I.'
'Whited, Matthew T.'
'Thompson, Mark E.'

_publ_section_title
;
 Synthesis and characterization of phosphorescent three-coordinate
 Cu(I)-NHC complexes.
;
_journal_issue 36
_journal_name_full 'Chemical communications (Cambridge, England)'
_journal_page_first 6696
_journal_page_last 6698
_journal_paper_doi 10.1039/c0cc01864c
_journal_volume 46
_journal_year 2010
_chemical_formula_moiety 'C39 H44 Cu N4, C F3 O3 S'
_chemical_formula_sum 'C40 H44 Cu F3 N4 O3 S'
_chemical_formula_weight 781.39
_chemical_name_systematic
;
?
;
_space_group_IT_number 14
_symmetry_cell_setting monoclinic
_symmetry_space_group_name_Hall '-P 2ybc'
_symmetry_space_group_name_H-M 'P 1 21/c 1'
_atom_sites_solution_hydrogens geom
_atom_sites_solution_primary direct
_atom_sites_solution_secondary difmap
_audit_creation_method SHELXL-97
_cell_angle_alpha 90.00
_cell_angle_beta 96.97(3)
_cell_angle_gamma 90.00
_cell_formula_units_Z 4
_cell_length_a 9.2600(19)
_cell_length_b 23.636(5)
_cell_length_c 18.972(4)
_cell_measurement_reflns_used 7804
_cell_measurement_temperature 143(2)
_cell_measurement_theta_max 25.5693
_cell_measurement_theta_min 2.2192
_cell_volume 4121.7(15)
_computing_cell_refinement 'Bruker SMART'
_computing_data_collection 'Bruker SMART'
_computing_data_reduction 'Bruker SAINT'
_computing_molecular_graphics 'Bruker SHELXTL'
_computing_publication_material 'Bruker SHELXTL'
_computing_structure_refinement 'SHELXL-97 (Sheldrick, 2008)'
_computing_structure_solution 'SHELXS-97 (Sheldrick, 2008)'
_diffrn_ambient_temperature 143(2)
_diffrn_measured_fraction_theta_full 0.988
_diffrn_measured_fraction_theta_max 0.959
_diffrn_measurement_device_type 'CCD area detector'
_diffrn_measurement_method 'phi and omega scans'
_diffrn_radiation_monochromator graphite
_diffrn_radiation_source 'fine-focus sealed tube'
_diffrn_radiation_type MoK\a
_diffrn_radiation_wavelength 0.71073
_diffrn_reflns_av_R_equivalents 0.0417
_diffrn_reflns_av_sigmaI/netI 0.0538
_diffrn_reflns_limit_h_max 11
_diffrn_reflns_limit_h_min -10
_diffrn_reflns_limit_k_max 26
_diffrn_reflns_limit_k_min -29
_diffrn_reflns_limit_l_max 16
_diffrn_reflns_limit_l_min -24
_diffrn_reflns_number 25003
_diffrn_reflns_theta_full 26.02
_diffrn_reflns_theta_max 27.50
_diffrn_reflns_theta_min 1.72
_exptl_absorpt_coefficient_mu 0.634
_exptl_absorpt_correction_T_max 0.921
_exptl_absorpt_correction_T_min 0.796
_exptl_absorpt_correction_type multi-scan
_exptl_absorpt_process_details 'Bruker SADABS'
_exptl_crystal_colour yellow
_exptl_crystal_density_diffrn 1.259
_exptl_crystal_density_method 'not measured'
_exptl_crystal_description blade
_exptl_crystal_F_000 1632
_exptl_crystal_size_max 0.45
_exptl_crystal_size_mid 0.31
_exptl_crystal_size_min 0.13
_platon_squeeze_details
;
;
_refine_diff_density_max 0.659
_refine_diff_density_min -0.257
_refine_diff_density_rms 0.074
_refine_ls_extinction_method none
_refine_ls_goodness_of_fit_ref 1.040
_refine_ls_hydrogen_treatment constr
_refine_ls_matrix_type full
_refine_ls_number_parameters 477
_refine_ls_number_reflns 9083
_refine_ls_number_restraints 0
_refine_ls_restrained_S_all 1.040
_refine_ls_R_factor_all 0.0850
_refine_ls_R_factor_gt 0.0571
_refine_ls_shift/su_max 0.001
_refine_ls_shift/su_mean 0.000
_refine_ls_structure_factor_coef Fsqd
_refine_ls_weighting_details 'calc w=1/[\s^2^(Fo^2^)+(0.0895P)^2^+0.0000P] where P=(Fo^2^+2Fc^2^)/3'
_refine_ls_weighting_scheme calc
_refine_ls_wR_factor_gt 0.1521
_refine_ls_wR_factor_ref 0.1635
_reflns_number_gt 5959
_reflns_number_total 9083
_reflns_threshold_expression >2sigma(I)
_cod_data_source_file c0cc01864c.txt
_cod_data_source_block vk01
_cod_depositor_comments
;
The following automatic conversions were performed:

'_symmetry_cell_setting' value 'Monoclinic' changed to 'monoclinic'
according to
/usr/data/users/saulius/automatic-downloads/retrospective/RSC/lib/dictionaries/cif_core.dic
dictionary named 'cif_core.dic' version 2.4.2 from 2011-04-26.

Automatic conversion script
Id: cif_fix_values 2281 2013-09-26 08:29:07Z andrius 
;
_cod_original_cell_volume 4121.7(14)
_cod_original_sg_symbol_Hall -P2ybc
_cod_original_sg_symbol_H-M P2(1)/c
_cod_database_code 7112847

loop_
_symmetry_equiv_pos_as_xyz
'x, y, z'
'-x, y+1/2, -z+1/2'
'-x, -y, -z'
'x, -y-1/2, z-1/2'

loop_
_atom_site_label
_atom_site_type_symbol
_atom_site_fract_x
_atom_site_fract_y
_atom_site_fract_z
_atom_site_U_iso_or_equiv
_atom_site_adp_type
_atom_site_occupancy
_atom_site_symmetry_multiplicity
_atom_site_calc_flag
_atom_site_refinement_flags
Cu1 Cu 0.40766(4) 0.636309(15) 0.116391(18) 0.04104(13) Uani 1 1 d .
S1 S 0.97359(9) 0.86903(4) 0.29666(4) 0.0516(2) Uani 1 1 d .
C1 C 0.3219(3) 0.68765(11) 0.17485(14) 0.0348(6) Uani 1 1 d .
C20 C 0.5979(4) 0.60750(15) 0.36568(18) 0.0594(9) Uani 1 1 d .
H20 H 0.6944 0.6109 0.3856 0.071 Uiso 1 1 calc R
C4 C 0.2068(3) 0.75394(11) 0.08284(14) 0.0361(6) Uani 1 1 d .
C39 C 0.5484(3) 0.58506(13) 0.00765(18) 0.0485(8) Uani 1 1 d .
C16 C 0.3916(3) 0.64323(12) 0.29271(15) 0.0420(7) Uani 1 1 d .
C5 C 0.0838(3) 0.72857(12) 0.04459(15) 0.0423(7) Uani 1 1 d .
C21 C 0.5353(3) 0.65002(13) 0.32137(16) 0.0470(7) Uani 1 1 d .
C38 C 0.6053(3) 0.55624(12) 0.06993(19) 0.0494(8) Uani 1 1 d .
C9 C 0.2885(3) 0.79616(13) 0.05450(16) 0.0441(7) Uani 1 1 d .
C3 C 0.2524(3) 0.73346(12) 0.27027(16) 0.0449(7) Uani 1 1 d .
H3 H 0.2404 0.7419 0.3171 0.054 Uiso 1 1 calc R
C2 C 0.2037(3) 0.76388(12) 0.21322(15) 0.0411(7) Uani 1 1 d .
H2 H 0.1507 0.7973 0.2125 0.049 Uiso 1 1 calc R
C25 C 0.6264(4) 0.70151(13) 0.30676(17) 0.0524(8) Uani 1 1 d .
H25 H 0.5660 0.7263 0.2738 0.063 Uiso 1 1 calc R
C13 C 0.4212(3) 0.82276(15) 0.09609(18) 0.0545(8) Uani 1 1 d .
H13 H 0.4455 0.8003 0.1393 0.065 Uiso 1 1 calc R
C10 C -0.0035(3) 0.68259(13) 0.07489(17) 0.0488(7) Uani 1 1 d .
H10 H 0.0327 0.6785 0.1254 0.059 Uiso 1 1 calc R
C17 C 0.3066(3) 0.59661(13) 0.30764(15) 0.0473(7) Uani 1 1 d .
C22 C 0.1498(4) 0.58966(14) 0.27542(17) 0.0544(8) Uani 1 1 d .
H22 H 0.1120 0.6272 0.2609 0.065 Uiso 1 1 calc R
C32 C 0.7163(5) 0.53231(18) -0.0574(3) 0.0867(16) Uani 1 1 d .
H32 H 0.7548 0.5248 -0.0994 0.104 Uiso 1 1 calc R
C6 C 0.0460(3) 0.74719(14) -0.02468(16) 0.0497(8) Uani 1 1 d .
H6 H -0.0332 0.7308 -0.0520 0.060 Uiso 1 1 calc R
C34 C 0.7161(3) 0.51553(14) 0.0687(3) 0.0651(11) Uani 1 1 d .
C7 C 0.1220(4) 0.78898(15) -0.05371(17) 0.0537(8) Uani 1 1 d .
H7 H 0.0925 0.8013 -0.0998 0.064 Uiso 1 1 calc R
C18 C 0.3740(4) 0.55579(14) 0.35284(18) 0.0588(9) Uani 1 1 d .
H18 H 0.3207 0.5246 0.3648 0.071 Uiso 1 1 calc R
C29 C 0.4298(6) 0.63924(17) -0.1125(2) 0.0811(14) Uani 1 1 d .
H29 H 0.3859 0.6576 -0.1528 0.097 Uiso 1 1 calc R
C8 C 0.2421(4) 0.81299(14) -0.01505(17) 0.0535(8) Uani 1 1 d .
H8 H 0.2933 0.8410 -0.0358 0.064 Uiso 1 1 calc R
C33 C 0.7685(4) 0.50521(17) 0.0013(3) 0.0867(16) Uani 1 1 d .
H33 H 0.8416 0.4785 -0.0010 0.104 Uiso 1 1 calc R
C31 C 0.6019(4) 0.57290(15) -0.0573(2) 0.0644(11) Uani 1 1 d .
C19 C 0.5188(5) 0.56045(15) 0.38041(19) 0.0678(10) Uani 1 1 d .
H19 H 0.5628 0.5318 0.4089 0.081 Uiso 1 1 calc R
C12 C 0.0197(4) 0.62665(14) 0.0386(2) 0.0668(10) Uani 1 1 d .
H12A H -0.0120 0.6299 -0.0113 0.100 Uiso 1 1 calc R
H12B H -0.0353 0.5976 0.0586 0.100 Uiso 1 1 calc R
H12C H 0.1212 0.6170 0.0456 0.100 Uiso 1 1 calc R
C28 C 0.3837(4) 0.64996(14) -0.04580(18) 0.0601(9) Uani 1 1 d .
H28 H 0.3100 0.6763 -0.0428 0.072 Uiso 1 1 calc R
C24 C 0.0512(4) 0.56472(17) 0.3264(2) 0.0703(10) Uani 1 1 d .
H24A H 0.0835 0.5272 0.3398 0.106 Uiso 1 1 calc R
H24B H -0.0470 0.5632 0.3034 0.106 Uiso 1 1 calc R
H24C H 0.0550 0.5881 0.3680 0.106 Uiso 1 1 calc R
C11 C -0.1650(4) 0.69746(17) 0.0692(2) 0.0687(10) Uani 1 1 d .
H11A H -0.1765 0.7340 0.0898 0.103 Uiso 1 1 calc R
H11B H -0.2150 0.6696 0.0940 0.103 Uiso 1 1 calc R
H11C H -0.2052 0.6981 0.0201 0.103 Uiso 1 1 calc R
C27 C 0.6701(4) 0.73474(15) 0.3755(2) 0.0689(10) Uani 1 1 d .
H27A H 0.5844 0.7451 0.3963 0.103 Uiso 1 1 calc R
H27B H 0.7217 0.7683 0.3649 0.103 Uiso 1 1 calc R
H27C H 0.7316 0.7117 0.4082 0.103 Uiso 1 1 calc R
C35 C 0.7671(4) 0.48867(16) 0.1323(3) 0.0823(14) Uani 1 1 d .
H35 H 0.8415 0.4621 0.1335 0.099 Uiso 1 1 calc R
C23 C 0.1432(4) 0.55299(16) 0.20930(18) 0.0680(10) Uani 1 1 d .
H23A H 0.2040 0.5691 0.1770 0.102 Uiso 1 1 calc R
H23B H 0.0447 0.5512 0.1868 0.102 Uiso 1 1 calc R
H23C H 0.1768 0.5156 0.2223 0.102 Uiso 1 1 calc R
C30 C 0.5387(6) 0.60187(17) -0.1171(2) 0.0828(14) Uani 1 1 d .
H30 H 0.5717 0.5954 -0.1608 0.099 Uiso 1 1 calc R
C37 C 0.5988(4) 0.54102(14) 0.1904(2) 0.0613(9) Uani 1 1 d .
H37 H 0.5589 0.5490 0.2320 0.074 Uiso 1 1 calc R
C14 C 0.3913(5) 0.8826(2) 0.1186(3) 0.1074(19) Uani 1 1 d .
H14A H 0.3741 0.9063 0.0773 0.161 Uiso 1 1 calc R
H14B H 0.4737 0.8966 0.1492 0.161 Uiso 1 1 calc R
H14C H 0.3070 0.8829 0.1435 0.161 Uiso 1 1 calc R
C36 C 0.7083(4) 0.50119(15) 0.1926(3) 0.0784(13) Uani 1 1 d .
H36 H 0.7415 0.4831 0.2351 0.094 Uiso 1 1 calc R
C26 C 0.7611(5) 0.68560(18) 0.2724(3) 0.0935(14) Uani 1 1 d .
H26A H 0.8148 0.7192 0.2641 0.140 Uiso 1 1 calc R
H26B H 0.7322 0.6668 0.2281 0.140 Uiso 1 1 calc R
H26C H 0.8213 0.6608 0.3034 0.140 Uiso 1 1 calc R
C15 C 0.5516(4) 0.8198(3) 0.0535(2) 0.1033(17) Uani 1 1 d .
H15A H 0.5343 0.8440 0.0127 0.155 Uiso 1 1 calc R
H15B H 0.5644 0.7816 0.0384 0.155 Uiso 1 1 calc R
H15C H 0.6377 0.8321 0.0828 0.155 Uiso 1 1 calc R
N1 N 0.2471(2) 0.73603(9) 0.15538(11) 0.0343(5) Uani 1 1 d .
N2 N 0.3240(2) 0.68708(9) 0.24690(12) 0.0380(5) Uani 1 1 d .
N3 N 0.4414(3) 0.62386(10) 0.01333(14) 0.0450(6) Uani 1 1 d .
N4 N 0.5473(3) 0.56876(10) 0.13077(14) 0.0483(6) Uani 1 1 d .
O1 O 1.0864(3) 0.89074(11) 0.25699(14) 0.0711(7) Uani 1 1 d .
O3 O 0.9986(3) 0.81288(10) 0.32160(13) 0.0692(7) Uani 1 1 d .
O2 O 0.9236(3) 0.90918(10) 0.34476(13) 0.0673(7) Uani 1 1 d .
C40 C 0.8229(4) 0.86209(16) 0.2287(2) 0.0651(10) Uani 1 1 d .
F1 F 0.7822(2) 0.91113(9) 0.19740(13) 0.0846(7) Uani 1 1 d .
F3 F 0.8554(3) 0.82639(10) 0.17723(12) 0.0847(7) Uani 1 1 d .
F2 F 0.7041(2) 0.84071(11) 0.25366(14) 0.0881(7) Uani 1 1 d .

loop_
_atom_site_aniso_label
_atom_site_aniso_U_11
_atom_site_aniso_U_22
_atom_site_aniso_U_33
_atom_site_aniso_U_23
_atom_site_aniso_U_13
_atom_site_aniso_U_12
Cu1 0.0449(2) 0.0349(2) 0.0445(2) -0.00647(16) 0.00994(16) 0.00628(15)
S1 0.0572(5) 0.0472(5) 0.0507(5) -0.0098(4) 0.0080(4) 0.0041(4)
C1 0.0371(14) 0.0312(15) 0.0360(15) -0.0022(11) 0.0039(11) 0.0001(11)
C20 0.064(2) 0.053(2) 0.055(2) 0.0090(17) -0.0163(16) -0.0041(17)
C4 0.0397(14) 0.0331(15) 0.0353(15) -0.0026(12) 0.0042(11) 0.0076(12)
C39 0.0496(17) 0.0337(16) 0.068(2) -0.0196(15) 0.0296(15) -0.0126(13)
C16 0.0580(18) 0.0348(16) 0.0329(15) -0.0028(12) 0.0043(13) -0.0010(13)
C5 0.0428(15) 0.0382(17) 0.0451(17) -0.0071(13) 0.0018(13) 0.0051(13)
C21 0.0595(19) 0.0405(17) 0.0387(17) 0.0022(13) -0.0037(14) -0.0065(14)
C38 0.0366(15) 0.0292(16) 0.084(2) -0.0188(16) 0.0139(15) -0.0083(12)
C9 0.0441(16) 0.0414(17) 0.0468(18) -0.0019(14) 0.0055(13) 0.0049(13)
C3 0.0563(17) 0.0407(17) 0.0392(17) -0.0125(14) 0.0120(14) -0.0006(14)
C2 0.0470(16) 0.0349(16) 0.0422(16) -0.0094(13) 0.0086(13) 0.0059(13)
C25 0.0605(19) 0.0431(19) 0.0501(19) 0.0038(15) -0.0075(15) -0.0065(15)
C13 0.0522(18) 0.054(2) 0.057(2) 0.0032(16) 0.0075(15) -0.0104(15)
C10 0.0522(17) 0.0448(18) 0.0468(18) -0.0035(14) -0.0043(14) -0.0080(14)
C17 0.067(2) 0.0366(17) 0.0389(17) -0.0053(13) 0.0078(14) -0.0071(15)
C22 0.0607(19) 0.0435(18) 0.060(2) -0.0033(16) 0.0116(16) -0.0081(15)
C32 0.082(3) 0.054(3) 0.140(4) -0.047(3) 0.077(3) -0.031(2)
C6 0.0473(17) 0.052(2) 0.0472(18) -0.0060(15) -0.0056(14) 0.0043(15)
C34 0.0319(15) 0.0328(18) 0.132(4) -0.026(2) 0.0176(19) -0.0073(13)
C7 0.0596(19) 0.060(2) 0.0399(17) 0.0045(16) 0.0014(15) 0.0140(17)
C18 0.080(2) 0.0419(19) 0.054(2) 0.0068(16) 0.0054(18) -0.0081(17)
C29 0.142(4) 0.058(3) 0.049(2) -0.0022(18) 0.030(2) -0.031(3)
C8 0.062(2) 0.0488(19) 0.0507(19) 0.0094(15) 0.0107(16) 0.0032(16)
C33 0.056(2) 0.039(2) 0.177(5) -0.045(3) 0.058(3) -0.0183(18)
C31 0.072(2) 0.044(2) 0.087(3) -0.0250(19) 0.049(2) -0.0278(17)
C19 0.093(3) 0.049(2) 0.057(2) 0.0147(17) -0.0095(19) -0.003(2)
C12 0.067(2) 0.048(2) 0.085(3) -0.0113(18) 0.003(2) -0.0114(17)
C28 0.089(3) 0.0427(19) 0.051(2) -0.0056(16) 0.0177(19) -0.0052(17)
C24 0.069(2) 0.068(3) 0.079(3) 0.001(2) 0.028(2) -0.0086(19)
C11 0.057(2) 0.068(3) 0.082(3) -0.004(2) 0.0090(18) -0.0034(18)
C27 0.080(3) 0.052(2) 0.071(2) 0.0016(18) -0.0075(19) -0.0127(19)
C35 0.0430(19) 0.034(2) 0.165(5) -0.016(3) -0.010(3) 0.0058(15)
C23 0.075(2) 0.069(2) 0.060(2) -0.0138(19) 0.0068(18) -0.028(2)
C30 0.135(4) 0.050(2) 0.077(3) -0.024(2) 0.065(3) -0.032(2)
C37 0.063(2) 0.0413(19) 0.075(2) -0.0025(17) -0.0114(18) 0.0076(16)
C14 0.095(3) 0.062(3) 0.156(5) -0.033(3) -0.021(3) -0.013(2)
C36 0.069(2) 0.042(2) 0.114(4) -0.003(2) -0.029(2) 0.0085(19)
C26 0.114(4) 0.063(3) 0.113(4) -0.005(3) 0.054(3) -0.016(2)
C15 0.049(2) 0.175(5) 0.087(3) -0.008(3) 0.012(2) -0.014(3)
N1 0.0369(11) 0.0317(12) 0.0344(12) -0.0054(10) 0.0049(9) 0.0042(9)
N2 0.0463(13) 0.0313(13) 0.0362(13) -0.0042(10) 0.0040(10) 0.0002(10)
N3 0.0554(15) 0.0344(14) 0.0473(15) -0.0075(11) 0.0152(12) -0.0019(11)
N4 0.0459(14) 0.0363(14) 0.0615(17) -0.0096(12) 0.0012(12) 0.0031(11)
O1 0.0664(15) 0.0668(16) 0.0847(18) -0.0204(14) 0.0282(13) -0.0106(13)
O3 0.0875(18) 0.0575(16) 0.0636(15) 0.0061(12) 0.0128(13) 0.0201(13)
O2 0.0688(15) 0.0706(16) 0.0649(15) -0.0264(13) 0.0178(12) 0.0054(12)
C40 0.076(2) 0.056(2) 0.065(2) -0.0007(19) 0.0120(19) 0.0096(19)
F1 0.0897(16) 0.0629(14) 0.0950(17) 0.0107(13) -0.0136(13) 0.0170(12)
F3 0.1044(17) 0.0791(16) 0.0663(14) -0.0295(12) -0.0072(12) 0.0088(13)
F2 0.0670(14) 0.0887(17) 0.1088(19) -0.0064(15) 0.0119(13) -0.0104(13)

loop_
_atom_type_symbol
_atom_type_description
_atom_type_scat_dispersion_real
_atom_type_scat_dispersion_imag
_atom_type_scat_source
C C 0.0033 0.0016 'International Tables Vol C Tables 4.2.6.8 and 6.1.1.4'
H H 0.0000 0.0000 'International Tables Vol C Tables 4.2.6.8 and 6.1.1.4'
N N 0.0061 0.0033 'International Tables Vol C Tables 4.2.6.8 and 6.1.1.4'
O O 0.0106 0.0060 'International Tables Vol C Tables 4.2.6.8 and 6.1.1.4'
F F 0.0171 0.0103 'International Tables Vol C Tables 4.2.6.8 and 6.1.1.4'
S S 0.1246 0.1234 'International Tables Vol C Tables 4.2.6.8 and 6.1.1.4'
Cu Cu 0.3201 1.2651 'International Tables Vol C Tables 4.2.6.8 and 6.1.1.4'

loop_
_geom_angle_atom_site_label_1
_geom_angle_atom_site_label_2
_geom_angle_atom_site_label_3
_geom_angle
C1 Cu1 N3 141.49(11)
C1 Cu1 N4 136.64(11)
N3 Cu1 N4 81.24(11)
O3 S1 O2 117.37(15)
O3 S1 O1 113.87(16)
O2 S1 O1 113.86(15)
O3 S1 C40 103.65(17)
O2 S1 C40 103.64(16)
O1 S1 C40 101.90(17)
N1 C1 N2 103.0(2)
N1 C1 Cu1 128.1(2)
N2 C1 Cu1 128.9(2)
C19 C20 C21 120.8(3)
C19 C20 H20 119.6
C21 C20 H20 119.6
C9 C4 C5 123.2(3)
C9 C4 N1 119.1(2)
C5 C4 N1 117.7(2)
N3 C39 C38 117.4(3)
N3 C39 C31 122.7(3)
C38 C39 C31 119.9(3)
C21 C16 C17 123.2(3)
C21 C16 N2 118.6(2)
C17 C16 N2 118.2(3)
C6 C5 C4 116.6(3)
C6 C5 C10 120.2(3)
C4 C5 C10 123.2(3)
C16 C21 C20 117.7(3)
C16 C21 C25 123.2(3)
C20 C21 C25 119.1(3)
N4 C38 C34 121.7(4)
N4 C38 C39 117.4(3)
C34 C38 C39 121.0(3)
C8 C9 C4 116.6(3)
C8 C9 C13 120.8(3)
C4 C9 C13 122.6(3)
C2 C3 N2 107.2(2)
C2 C3 H3 126.4
N2 C3 H3 126.4
C3 C2 N1 106.6(2)
C3 C2 H2 126.7
N1 C2 H2 126.7
C26 C25 C21 112.4(3)
C26 C25 C27 110.2(3)
C21 C25 C27 110.4(3)
C26 C25 H25 107.9
C21 C25 H25 107.9
C27 C25 H25 107.9
C14 C13 C9 111.7(3)
C14 C13 C15 111.9(4)
C9 C13 C15 110.4(3)
C14 C13 H13 107.5
C9 C13 H13 107.5
C15 C13 H13 107.5
C5 C10 C12 110.0(3)
C5 C10 C11 111.9(3)
C12 C10 C11 111.1(3)
C5 C10 H10 107.9
C12 C10 H10 107.9
C11 C10 H10 107.9
C18 C17 C16 116.7(3)
C18 C17 C22 120.8(3)
C16 C17 C22 122.5(3)
C17 C22 C23 109.6(3)
C17 C22 C24 113.8(3)
C23 C22 C24 109.6(3)
C17 C22 H22 107.9
C23 C22 H22 107.9
C24 C22 H22 107.9
C33 C32 C31 121.3(4)
C33 C32 H32 119.4
C31 C32 H32 119.4
C7 C6 C5 121.8(3)
C7 C6 H6 119.1
C5 C6 H6 119.1
C35 C34 C38 117.8(4)
C35 C34 C33 125.1(4)
C38 C34 C33 117.0(4)
C6 C7 C8 120.3(3)
C6 C7 H7 119.8
C8 C7 H7 119.8
C19 C18 C17 121.4(3)
C19 C18 H18 119.3
C17 C18 H18 119.3
C30 C29 C28 119.1(4)
C30 C29 H29 120.4
C28 C29 H29 120.4
C7 C8 C9 121.5(3)
C7 C8 H8 119.3
C9 C8 H8 119.3
C32 C33 C34 122.4(4)
C32 C33 H33 118.8
C34 C33 H33 118.8
C30 C31 C39 117.0(3)
C30 C31 C32 124.6(4)
C39 C31 C32 118.4(4)
C20 C19 C18 120.1(3)
C20 C19 H19 119.9
C18 C19 H19 119.9
C10 C12 H12A 109.5
C10 C12 H12B 109.5
H12A C12 H12B 109.5
C10 C12 H12C 109.5
H12A C12 H12C 109.5
H12B C12 H12C 109.5
N3 C28 C29 122.6(4)
N3 C28 H28 118.7
C29 C28 H28 118.7
C22 C24 H24A 109.5
C22 C24 H24B 109.5
H24A C24 H24B 109.5
C22 C24 H24C 109.5
H24A C24 H24C 109.5
H24B C24 H24C 109.5
C10 C11 H11A 109.5
C10 C11 H11B 109.5
H11A C11 H11B 109.5
C10 C11 H11C 109.5
H11A C11 H11C 109.5
H11B C11 H11C 109.5
C25 C27 H27A 109.5
C25 C27 H27B 109.5
H27A C27 H27B 109.5
C25 C27 H27C 109.5
H27A C27 H27C 109.5
H27B C27 H27C 109.5
C36 C35 C34 120.1(3)
C36 C35 H35 119.9
C34 C35 H35 119.9
C22 C23 H23A 109.5
C22 C23 H23B 109.5
H23A C23 H23B 109.5
C22 C23 H23C 109.5
H23A C23 H23C 109.5
H23B C23 H23C 109.5
C29 C30 C31 120.8(3)
C29 C30 H30 119.6
C31 C30 H30 119.6
N4 C37 C36 122.9(4)
N4 C37 H37 118.6
C36 C37 H37 118.6
C13 C14 H14A 109.5
C13 C14 H14B 109.5
H14A C14 H14B 109.5
C13 C14 H14C 109.5
H14A C14 H14C 109.5
H14B C14 H14C 109.5
C35 C36 C37 119.4(4)
C35 C36 H36 120.3
C37 C36 H36 120.3
C25 C26 H26A 109.5
C25 C26 H26B 109.5
H26A C26 H26B 109.5
C25 C26 H26C 109.5
H26A C26 H26C 109.5
H26B C26 H26C 109.5
C13 C15 H15A 109.5
C13 C15 H15B 109.5
H15A C15 H15B 109.5
C13 C15 H15C 109.5
H15A C15 H15C 109.5
H15B C15 H15C 109.5
C1 N1 C2 111.8(2)
C1 N1 C4 124.6(2)
C2 N1 C4 123.4(2)
C1 N2 C3 111.3(2)
C1 N2 C16 124.2(2)
C3 N2 C16 124.4(2)
C28 N3 C39 117.7(3)
C28 N3 Cu1 130.3(2)
C39 N3 Cu1 111.7(2)
C37 N4 C38 118.1(3)
C37 N4 Cu1 130.2(2)
C38 N4 Cu1 111.3(2)
F1 C40 F2 106.4(3)
F1 C40 F3 107.2(3)
F2 C40 F3 106.4(3)
F1 C40 S1 113.2(3)
F2 C40 S1 112.4(3)
F3 C40 S1 110.8(3)

loop_
_geom_bond_atom_site_label_1
_geom_bond_atom_site_label_2
_geom_bond_distance
Cu1 C1 1.884(3)
Cu1 N3 2.039(2)
Cu1 N4 2.052(2)
S1 O3 1.419(2)
S1 O2 1.432(2)
S1 O1 1.453(3)
S1 C40 1.788(4)
C1 N1 1.364(3)
C1 N2 1.365(3)
C20 C19 1.379(5)
C20 C21 1.391(4)
C20 H20 0.9300
C4 C9 1.398(4)
C4 C5 1.408(4)
C4 N1 1.445(3)
C39 N3 1.364(4)
C39 C38 1.409(5)
C39 C31 1.413(4)
C16 C21 1.384(4)
C16 C17 1.403(4)
C16 N2 1.445(3)
C5 C6 1.390(4)
C5 C10 1.509(4)
C21 C25 1.525(4)
C38 N4 1.363(4)
C38 C34 1.409(4)
C9 C8 1.395(4)
C9 C13 1.514(4)
C3 C2 1.332(4)
C3 N2 1.382(3)
C3 H3 0.9300
C2 N1 1.381(3)
C2 H2 0.9300
C25 C26 1.523(5)
C25 C27 1.534(5)
C25 H25 0.9800
C13 C14 1.512(6)
C13 C15 1.534(5)
C13 H13 0.9800
C10 C12 1.518(4)
C10 C11 1.528(4)
C10 H10 0.9800
C17 C18 1.388(4)
C17 C22 1.514(4)
C22 C23 1.520(5)
C22 C24 1.527(4)
C22 H22 0.9800
C32 C33 1.324(7)
C32 C31 1.429(6)
C32 H32 0.9300
C6 C7 1.367(5)
C6 H6 0.9300
C34 C35 1.395(6)
C34 C33 1.442(6)
C7 C8 1.378(5)
C7 H7 0.9300
C18 C19 1.383(5)
C18 H18 0.9300
C29 C30 1.351(6)
C29 C28 1.406(5)
C29 H29 0.9300
C8 H8 0.9300
C33 H33 0.9300
C31 C30 1.392(6)
C19 H19 0.9300
C12 H12A 0.9600
C12 H12B 0.9600
C12 H12C 0.9600
C28 N3 1.334(4)
C28 H28 0.9300
C24 H24A 0.9600
C24 H24B 0.9600
C24 H24C 0.9600
C11 H11A 0.9600
C11 H11B 0.9600
C11 H11C 0.9600
C27 H27A 0.9600
C27 H27B 0.9600
C27 H27C 0.9600
C35 C36 1.358(6)
C35 H35 0.9300
C23 H23A 0.9600
C23 H23B 0.9600
C23 H23C 0.9600
C30 H30 0.9300
C37 N4 1.344(4)
C37 C36 1.381(5)
C37 H37 0.9300
C14 H14A 0.9600
C14 H14B 0.9600
C14 H14C 0.9600
C36 H36 0.9300
C26 H26A 0.9600
C26 H26B 0.9600
C26 H26C 0.9600
C15 H15A 0.9600
C15 H15B 0.9600
C15 H15C 0.9600
C40 F1 1.336(4)
C40 F2 1.348(4)
C40 F3 1.352(4)

loop_
_platon_squeeze_void_nr
_platon_squeeze_void_average_x
_platon_squeeze_void_average_y
_platon_squeeze_void_average_z
_platon_squeeze_void_volume
_platon_squeeze_void_count_electrons
1 0.500 0.500 0.000 212.9 28.5
2 0.500 0.000 0.500 212.9 28.5
